data_4076345
loop_
_publ_author_name
'Tan, Runyu'
'Chiu, Frederick Sin Nang'
'Hadzovic, Alen'
'Song, Datong'

_publ_section_title
;
 Construction of Rhodium(I) and Gold(I) Macrocycles by Transferring a
 Phosphine-Functionalized 4,5-Diazafluorenide Ligand from Its Copper(I)
 N-Heterocyclic Carbene Complex
;
_journal_issue 6
_journal_name_full Organometallics
_journal_page_first 2184
_journal_paper_doi 10.1021/om200994b
_journal_volume 31
_journal_year 2012
_chemical_formula_sum 'C64 H80 Au N4 O3 P'
_chemical_formula_weight 1181.26
_chemical_name_systematic
; 
 ? 
;
_space_group_IT_number 14
_symmetry_cell_setting monoclinic
_symmetry_space_group_name_Hall '-P 2ybc'
_symmetry_space_group_name_H-M 'P 1 21/c 1'
_atom_sites_solution_hydrogens geom
_atom_sites_solution_primary direct
_atom_sites_solution_secondary difmap
_audit_creation_method SHELXL-97
_cell_angle_alpha 90.00
_cell_angle_beta 104.265(2)
_cell_angle_gamma 90.00
_cell_formula_units_Z 4
_cell_length_a 20.1203(8)
_cell_length_b 15.9161(6)
_cell_length_c 18.5991(7)
_cell_measurement_reflns_used 13202
_cell_measurement_temperature 150(2)
_cell_measurement_theta_max 27.57
_cell_measurement_theta_min 1.71
_cell_volume 5772.5(4)
_computing_structure_refinement 'SHELXL-97 (Sheldrick, 2008)'
_computing_structure_solution 'SHELXS-97 (Sheldrick, 2008)'
_diffrn_ambient_temperature 150(2)
_diffrn_measured_fraction_theta_full 0.990
_diffrn_measured_fraction_theta_max 0.990
_diffrn_radiation_monochromator graphite
_diffrn_radiation_source 'fine-focus sealed tube'
_diffrn_radiation_type MoK\a
_diffrn_radiation_wavelength 0.71073
_diffrn_reflns_av_R_equivalents 0.0444
_diffrn_reflns_av_sigmaI/netI 0.0471
_diffrn_reflns_limit_h_max 25
_diffrn_reflns_limit_h_min -26
_diffrn_reflns_limit_k_max 20
_diffrn_reflns_limit_k_min -20
_diffrn_reflns_limit_l_max 24
_diffrn_reflns_limit_l_min -24
_diffrn_reflns_number 50003
_diffrn_reflns_theta_full 27.57
_diffrn_reflns_theta_max 27.57
_diffrn_reflns_theta_min 1.71
_exptl_absorpt_coefficient_mu 2.624
_exptl_absorpt_correction_T_max 0.9742
_exptl_absorpt_correction_T_min 0.8175
_exptl_absorpt_correction_type multi-scan
_exptl_absorpt_process_details 'bruker apex 2'
_exptl_crystal_colour red
_exptl_crystal_density_diffrn 1.359
_exptl_crystal_density_method 'not measured'
_exptl_crystal_description plate
_exptl_crystal_F_000 2440
_exptl_crystal_size_max 0.08
_exptl_crystal_size_mid 0.06
_exptl_crystal_size_min 0.01
_refine_diff_density_max 1.855
_refine_diff_density_min -0.822
_refine_diff_density_rms 0.095
_refine_ls_extinction_method none
_refine_ls_goodness_of_fit_ref 1.003
_refine_ls_hydrogen_treatment constr
_refine_ls_matrix_type full
_refine_ls_number_parameters 652
_refine_ls_number_reflns 13202
_refine_ls_number_restraints 0
_refine_ls_restrained_S_all 1.003
_refine_ls_R_factor_all 0.0519
_refine_ls_R_factor_gt 0.0302
_refine_ls_shift/su_max 0.003
_refine_ls_shift/su_mean 0.000
_refine_ls_structure_factor_coef Fsqd
_refine_ls_weighting_details 'calc w=1/[\s^2^(Fo^2^)+(0.0256P)^2^+6.3697P] where P=(Fo^2^+2Fc^2^)/3'
_refine_ls_weighting_scheme calc
_refine_ls_wR_factor_gt 0.0622
_refine_ls_wR_factor_ref 0.0700
_reflns_number_gt 10089
_reflns_number_total 13202
_reflns_threshold_expression >2sigma(I)
_cod_data_source_file om200994b_si_001.cif
_cod_data_source_block 2f
_cod_original_sg_symbol_H-M P2(1)/c
_cod_database_code 4076345

loop_
_symmetry_equiv_pos_as_xyz
'x, y, z'
'-x, y+1/2, -z+1/2'
'-x, -y, -z'
'x, -y-1/2, z-1/2'

loop_
_atom_site_label
_atom_site_type_symbol
_atom_site_fract_x
_atom_site_fract_y
_atom_site_fract_z
_atom_site_U_iso_or_equiv
_atom_site_adp_type
_atom_site_occupancy
_atom_site_symmetry_multiplicity
_atom_site_calc_flag
_atom_site_refinement_flags
_atom_site_disorder_assembly
_atom_site_disorder_group
C1 C 0.27238(19) 1.3751(2) 0.1994(2) 0.0343(8) Uani 1 1 d . . .
H1A H 0.2710 1.4332 0.2106 0.041 Uiso 1 1 calc R . .
C2 C 0.25916(18) 1.3173(2) 0.25134(19) 0.0337(8) Uani 1 1 d . . .
H2A H 0.2499 1.3370 0.2961 0.040 Uiso 1 1 calc R . .
C3 C 0.25953(17) 1.2322(2) 0.23769(18) 0.0292(8) Uani 1 1 d . . .
H3A H 0.2501 1.1926 0.2721 0.035 Uiso 1 1 calc R . .
C4 C 0.27438(16) 1.2058(2) 0.17124(17) 0.0245(7) Uani 1 1 d . . .
C5 C 0.28099(17) 1.1257(2) 0.14091(19) 0.0291(8) Uani 1 1 d . . .
C6 C 0.30058(17) 1.1391(2) 0.07384(18) 0.0298(8) Uani 1 1 d . . .
C7 C 0.31710(19) 1.0854(2) 0.0204(2) 0.0379(9) Uani 1 1 d . . .
H7A H 0.3160 1.0261 0.0258 0.045 Uiso 1 1 calc R . .
C8 C 0.3348(2) 1.1208(3) -0.0395(2) 0.0444(10) Uani 1 1 d . . .
H8A H 0.3463 1.0857 -0.0759 0.053 Uiso 1 1 calc R . .
C9 C 0.3359(2) 1.2090(3) -0.0476(2) 0.0402(9) Uani 1 1 d . . .
H9A H 0.3482 1.2312 -0.0899 0.048 Uiso 1 1 calc R . .
C10 C 0.30393(16) 1.2284(2) 0.06067(17) 0.0260(7) Uani 1 1 d . . .
C11 C 0.28799(16) 1.2708(2) 0.12252(17) 0.0235(7) Uani 1 1 d . . .
C12 C 0.27733(18) 1.0432(2) 0.17933(19) 0.0314(8) Uani 1 1 d . . .
H12A H 0.2678 0.9975 0.1421 0.038 Uiso 1 1 calc R . .
H12B H 0.2392 1.0449 0.2043 0.038 Uiso 1 1 calc R . .
C13 C 0.34463(16) 1.0248(2) 0.23664(17) 0.0244(7) Uani 1 1 d . . .
H13A H 0.3566 1.0745 0.2693 0.029 Uiso 1 1 calc R . .
H13B H 0.3813 1.0177 0.2101 0.029 Uiso 1 1 calc R . .
C14 C 0.28765(15) 0.9582(2) 0.35391(16) 0.0211(7) Uani 1 1 d . . .
C15 C 0.23283(19) 0.9047(2) 0.3532(2) 0.0339(8) Uani 1 1 d . . .
H15A H 0.2266 0.8559 0.3229 0.041 Uiso 1 1 calc R . .
C16 C 0.1872(2) 0.9220(3) 0.3963(2) 0.0424(10) Uani 1 1 d . . .
H16A H 0.1498 0.8852 0.3952 0.051 Uiso 1 1 calc R . .
C17 C 0.1960(2) 0.9929(3) 0.4409(2) 0.0409(10) Uani 1 1 d . . .
H17A H 0.1647 1.0048 0.4703 0.049 Uiso 1 1 calc R . .
C18 C 0.24994(19) 1.0460(3) 0.4423(2) 0.0393(9) Uani 1 1 d . . .
H18A H 0.2564 1.0943 0.4733 0.047 Uiso 1 1 calc R . .
C19 C 0.29533(18) 1.0294(2) 0.39852(19) 0.0336(8) Uani 1 1 d . . .
H19A H 0.3320 1.0672 0.3991 0.040 Uiso 1 1 calc R . .
C20 C 0.43207(15) 0.9265(2) 0.34891(16) 0.0211(6) Uani 1 1 d . . .
C21 C 0.46777(17) 0.8508(2) 0.34986(18) 0.0282(7) Uani 1 1 d . . .
H21A H 0.4449 0.8035 0.3239 0.034 Uiso 1 1 calc R . .
C22 C 0.53562(18) 0.8440(2) 0.38787(19) 0.0327(8) Uani 1 1 d . . .
H22A H 0.5592 0.7923 0.3876 0.039 Uiso 1 1 calc R . .
C23 C 0.56935(17) 0.9122(2) 0.42639(17) 0.0308(8) Uani 1 1 d . . .
H23A H 0.6159 0.9074 0.4534 0.037 Uiso 1 1 calc R . .
C24 C 0.53497(17) 0.9875(2) 0.42529(18) 0.0311(8) Uani 1 1 d . . .
H24A H 0.5583 1.0345 0.4513 0.037 Uiso 1 1 calc R . .
C25 C 0.46704(17) 0.9954(2) 0.38682(18) 0.0277(7) Uani 1 1 d . . .
H25A H 0.4442 1.0477 0.3862 0.033 Uiso 1 1 calc R . .
C26 C 0.29315(15) 0.6953(2) 0.18348(16) 0.0210(6) Uani 1 1 d . . .
C27 C 0.23930(17) 0.5804(2) 0.12752(17) 0.0267(7) Uani 1 1 d . . .
H27A H 0.2039 0.5413 0.1075 0.032 Uiso 1 1 calc R . .
C28 C 0.30572(17) 0.5729(2) 0.12838(17) 0.0271(7) Uani 1 1 d . . .
H28A H 0.3265 0.5275 0.1090 0.032 Uiso 1 1 calc R . .
C29 C 0.17072(16) 0.6875(2) 0.17924(17) 0.0253(7) Uani 1 1 d . . .
C30 C 0.12794(18) 0.7414(2) 0.1290(2) 0.0324(8) Uani 1 1 d . A .
C31 C 0.0703(2) 0.7723(3) 0.1491(2) 0.0445(10) Uani 1 1 d . . .
H31A H 0.0402 0.8096 0.1167 0.053 Uiso 1 1 calc R . .
C32 C 0.0563(2) 0.7495(3) 0.2153(3) 0.0524(12) Uani 1 1 d . . .
H32A H 0.0165 0.7709 0.2277 0.063 Uiso 1 1 calc R . .
C33 C 0.0990(2) 0.6963(3) 0.2638(2) 0.0464(10) Uani 1 1 d . . .
H33A H 0.0884 0.6816 0.3092 0.056 Uiso 1 1 calc R . .
C34 C 0.15814(19) 0.6633(2) 0.2473(2) 0.0339(8) Uani 1 1 d . B .
C35 C 0.1424(2) 0.7665(2) 0.0560(2) 0.0384(9) Uani 1 1 d . . .
H35A H 0.1873 0.7482 0.0537 0.046 Uiso 1 1 d R A .
C38 C 0.2063(2) 0.6059(3) 0.3010(2) 0.0405(9) Uani 1 1 d . . .
H38A H 0.2347 0.5782 0.2737 0.049 Uiso 1 1 d R B .
C41 C 0.41048(16) 0.66418(19) 0.17994(17) 0.0213(7) Uani 1 1 d . . .
C42 C 0.45297(17) 0.6319(2) 0.24603(17) 0.0264(7) Uani 1 1 d . C .
C43 C 0.52046(18) 0.6586(2) 0.26435(19) 0.0315(8) Uani 1 1 d . . .
H43A H 0.5506 0.6389 0.3088 0.038 Uiso 1 1 calc R . .
C44 C 0.54495(18) 0.7135(2) 0.2193(2) 0.0367(9) Uani 1 1 d . . .
H44A H 0.5915 0.7310 0.2332 0.044 Uiso 1 1 calc R . .
C45 C 0.50248(18) 0.7430(2) 0.1544(2) 0.0353(8) Uani 1 1 d . . .
H45A H 0.5203 0.7794 0.1233 0.042 Uiso 1 1 calc R . .
C46 C 0.43385(17) 0.7199(2) 0.13401(17) 0.0252(7) Uani 1 1 d . . .
C47 C 0.42618(19) 0.5697(2) 0.29460(18) 0.0337(8) Uani 1 1 d . . .
H47A H 0.3775 0.5772 0.2861 0.040 Uiso 1 1 d R C .
C50 C 0.38658(19) 0.7559(2) 0.06361(18) 0.0308(8) Uani 1 1 d . . .
H50A H 0.3385 0.7391 0.0629 0.037 Uiso 1 1 calc R . .
C51 C 0.4035(3) 0.7200(3) -0.0054(2) 0.0608(14) Uani 1 1 d . . .
H51A H 0.3726 0.7443 -0.0496 0.091 Uiso 1 1 calc R . .
H51B H 0.3978 0.6589 -0.0060 0.091 Uiso 1 1 calc R . .
H51C H 0.4510 0.7338 -0.0051 0.091 Uiso 1 1 calc R . .
C52 C 0.3896(3) 0.8510(3) 0.0626(2) 0.0557(12) Uani 1 1 d . . .
H52A H 0.3777 0.8734 0.1070 0.084 Uiso 1 1 calc R . .
H52B H 0.3569 0.8722 0.0182 0.084 Uiso 1 1 calc R . .
H52C H 0.4360 0.8691 0.0620 0.084 Uiso 1 1 calc R . .
C53 C 0.0364(3) 0.5185(3) 0.1076(3) 0.0641(13) Uani 1 1 d . . .
H53A H -0.0009 0.5372 0.0653 0.077 Uiso 1 1 calc R . .
H53B H 0.0496 0.5661 0.1425 0.077 Uiso 1 1 calc R . .
C54 C 0.0138(4) 0.4474(5) 0.1448(5) 0.140(4) Uani 1 1 d . . .
H54A H -0.0333 0.4305 0.1187 0.168 Uiso 1 1 calc R . .
H54B H 0.0142 0.4621 0.1967 0.168 Uiso 1 1 calc R . .
C55 C 0.0626(4) 0.3786(4) 0.1432(3) 0.096(2) Uani 1 1 d . . .
H55A H 0.0976 0.3745 0.1909 0.115 Uiso 1 1 calc R . .
H55B H 0.0385 0.3240 0.1326 0.115 Uiso 1 1 calc R . .
C56 C 0.0937(2) 0.4033(3) 0.0826(3) 0.0655(14) Uani 1 1 d . . .
H56A H 0.1412 0.3818 0.0916 0.079 Uiso 1 1 calc R . .
H56B H 0.0667 0.3810 0.0345 0.079 Uiso 1 1 calc R . .
C57 C 0.1341(3) 0.3077(5) 0.3827(3) 0.090(2) Uani 1 1 d . . .
H57A H 0.1824 0.3265 0.3914 0.109 Uiso 1 1 calc R . .
H57B H 0.1192 0.2845 0.3319 0.109 Uiso 1 1 calc R . .
C58 C 0.1268(3) 0.2430(3) 0.4395(3) 0.0675(14) Uani 1 1 d . . .
H58A H 0.0864 0.2064 0.4206 0.081 Uiso 1 1 calc R . .
H58B H 0.1684 0.2077 0.4549 0.081 Uiso 1 1 calc R . .
C59 C 0.1172(2) 0.2980(3) 0.5022(2) 0.0540(12) Uani 1 1 d . . .
H59A H 0.0777 0.2787 0.5208 0.065 Uiso 1 1 calc R . .
H59B H 0.1588 0.2977 0.5437 0.065 Uiso 1 1 calc R . .
C60 C 0.1044(3) 0.3831(4) 0.4694(4) 0.0855(18) Uani 1 1 d . . .
H60A H 0.0643 0.4089 0.4828 0.103 Uiso 1 1 calc R . .
H60B H 0.1448 0.4196 0.4883 0.103 Uiso 1 1 calc R . .
C62 C -0.0862(3) 0.8522(4) -0.1941(3) 0.0818(17) Uani 1 1 d . . .
H62A H -0.1257 0.8471 -0.1716 0.098 Uiso 1 1 calc R . .
H62B H -0.0815 0.7989 -0.2198 0.098 Uiso 1 1 calc R . .
C63 C -0.0971(3) 0.9228(3) -0.2475(3) 0.0719(15) Uani 1 1 d . . .
H63A H -0.0691 0.9163 -0.2840 0.086 Uiso 1 1 calc R . .
H63B H -0.1460 0.9283 -0.2740 0.086 Uiso 1 1 calc R . .
C64 C -0.0741(5) 0.9944(4) -0.1981(4) 0.116(3) Uani 1 1 d . . .
H64A H -0.1129 1.0199 -0.1820 0.139 Uiso 1 1 calc R . .
H64B H -0.0525 1.0378 -0.2230 0.139 Uiso 1 1 calc R . .
C65 C -0.0222(4) 0.9565(6) -0.1327(4) 0.128(3) Uani 1 1 d . . .
H65A H 0.0247 0.9753 -0.1327 0.154 Uiso 1 1 calc R . .
H65B H -0.0323 0.9742 -0.0855 0.154 Uiso 1 1 calc R . .
N1 N 0.28666(15) 1.35406(17) 0.13571(15) 0.0287(6) Uani 1 1 d . . .
N2 N 0.32073(15) 1.26259(19) 0.00086(15) 0.0317(7) Uani 1 1 d . . .
N3 N 0.23218(13) 0.65630(16) 0.16161(14) 0.0213(6) Uani 1 1 d . . .
N4 N 0.33844(13) 0.64399(16) 0.16296(14) 0.0211(6) Uani 1 1 d . . .
P1 P 0.34434(4) 0.93282(5) 0.29468(4) 0.01978(16) Uani 1 1 d . . .
O1 O 0.09304(15) 0.49131(19) 0.08234(18) 0.0560(8) Uani 1 1 d . . .
O2 O 0.0918(2) 0.3746(3) 0.3922(2) 0.0937(13) Uani 1 1 d . . .
O3 O -0.0273(2) 0.8684(3) -0.1402(2) 0.0980(14) Uani 1 1 d . . .
Au1 Au 0.314174(6) 0.808781(7) 0.233751(6) 0.01952(4) Uani 1 1 d . . .
C36 C 0.0871(7) 0.7245(8) -0.0058(7) 0.050(4) Uiso 0.50 1 d P A 1
H36A H 0.0920 0.6633 -0.0018 0.076 Uiso 0.50 1 calc PR A 1
H36B H 0.0926 0.7428 -0.0543 0.076 Uiso 0.50 1 calc PR A 1
H36C H 0.0415 0.7407 -0.0005 0.076 Uiso 0.50 1 calc PR A 1
C37 C 0.1378(5) 0.8660(6) 0.0499(5) 0.051(3) Uiso 0.50 1 d P A 1
H37A H 0.1743 0.8910 0.0889 0.077 Uiso 0.50 1 calc PR A 1
H37B H 0.0931 0.8846 0.0560 0.077 Uiso 0.50 1 calc PR A 1
H37C H 0.1432 0.8836 0.0012 0.077 Uiso 0.50 1 calc PR A 1
C39 C 0.1660(5) 0.5335(7) 0.3312(6) 0.049(3) Uiso 0.50 1 d P B 1
H39A H 0.1475 0.4936 0.2912 0.073 Uiso 0.50 1 calc PR B 1
H39B H 0.1283 0.5581 0.3488 0.073 Uiso 0.50 1 calc PR B 1
H39C H 0.1974 0.5042 0.3722 0.073 Uiso 0.50 1 calc PR B 1
C40 C 0.2535(5) 0.6505(6) 0.3649(5) 0.037(2) Uiso 0.50 1 d P B 1
H40A H 0.2794 0.6937 0.3458 0.056 Uiso 0.50 1 calc PR B 1
H40B H 0.2854 0.6099 0.3946 0.056 Uiso 0.50 1 calc PR B 1
H40C H 0.2264 0.6770 0.3958 0.056 Uiso 0.50 1 calc PR B 1
C48 C 0.4636(4) 0.5910(5) 0.3812(4) 0.0356(18) Uiso 0.50 1 d P C 1
H48A H 0.4469 0.5523 0.4138 0.053 Uiso 0.50 1 calc PR C 1
H48B H 0.4530 0.6489 0.3924 0.053 Uiso 0.50 1 calc PR C 1
H48C H 0.5133 0.5846 0.3893 0.053 Uiso 0.50 1 calc PR C 1
C49 C 0.4408(4) 0.4796(5) 0.2771(5) 0.0268(19) Uiso 0.50 1 d P C 1
H49A H 0.4184 0.4674 0.2251 0.040 Uiso 0.50 1 calc PR C 1
H49B H 0.4230 0.4416 0.3093 0.040 Uiso 0.50 1 calc PR C 1
H49C H 0.4904 0.4716 0.2855 0.040 Uiso 0.50 1 calc PR C 1
C48A C 0.4310(5) 0.5967(6) 0.3711(5) 0.053(2) Uiso 0.50 1 d P C 2
H48D H 0.3861 0.6166 0.3754 0.080 Uiso 0.50 1 calc PR C 2
H48E H 0.4646 0.6423 0.3840 0.080 Uiso 0.50 1 calc PR C 2
H48F H 0.4456 0.5492 0.4048 0.080 Uiso 0.50 1 calc PR C 2
C37A C 0.1674(5) 0.8557(6) 0.0542(5) 0.052(3) Uiso 0.50 1 d P A 2
H37D H 0.2171 0.8556 0.0594 0.078 Uiso 0.50 1 calc PR A 2
H37E H 0.1570 0.8875 0.0952 0.078 Uiso 0.50 1 calc PR A 2
H37F H 0.1444 0.8819 0.0070 0.078 Uiso 0.50 1 calc PR A 2
C49A C 0.4580(6) 0.4828(7) 0.2953(6) 0.051(3) Uiso 0.50 1 d P C 2
H49D H 0.4420 0.4569 0.2463 0.076 Uiso 0.50 1 calc PR C 2
H49E H 0.4443 0.4478 0.3326 0.076 Uiso 0.50 1 calc PR C 2
H49F H 0.5080 0.4879 0.3076 0.076 Uiso 0.50 1 calc PR C 2
C40A C 0.2286(7) 0.6537(8) 0.3759(7) 0.072(3) Uiso 0.50 1 d P B 2
H40D H 0.2563 0.7026 0.3699 0.108 Uiso 0.50 1 calc PR B 2
H40E H 0.2558 0.6162 0.4138 0.108 Uiso 0.50 1 calc PR B 2
H40F H 0.1878 0.6723 0.3914 0.108 Uiso 0.50 1 calc PR B 2
C39A C 0.1774(6) 0.5231(7) 0.3096(6) 0.061(3) Uiso 0.50 1 d P B 2
H39D H 0.1877 0.4843 0.2729 0.091 Uiso 0.50 1 calc PR B 2
H39E H 0.1276 0.5279 0.3021 0.091 Uiso 0.50 1 calc PR B 2
H39F H 0.1976 0.5017 0.3596 0.091 Uiso 0.50 1 calc PR B 2
C36A C 0.0872(7) 0.7459(8) -0.0129(7) 0.046(3) Uiso 0.50 1 d P A 2
H36D H 0.0837 0.6848 -0.0192 0.069 Uiso 0.50 1 calc PR A 2
H36E H 0.0989 0.7712 -0.0562 0.069 Uiso 0.50 1 calc PR A 2
H36F H 0.0432 0.7685 -0.0079 0.069 Uiso 0.50 1 calc PR A 2

loop_
_atom_site_aniso_label
_atom_site_aniso_U_11
_atom_site_aniso_U_22
_atom_site_aniso_U_33
_atom_site_aniso_U_23
_atom_site_aniso_U_13
_atom_site_aniso_U_12
C1 0.037(2) 0.0262(19) 0.038(2) 0.0013(16) 0.0062(16) 0.0017(16)
C2 0.034(2) 0.037(2) 0.0298(17) -0.0022(16) 0.0085(15) 0.0004(17)
C3 0.0280(19) 0.031(2) 0.0282(17) 0.0074(15) 0.0053(14) -0.0015(15)
C4 0.0201(16) 0.0245(19) 0.0263(16) 0.0048(14) 0.0006(12) 0.0003(13)
C5 0.0257(18) 0.0233(18) 0.0344(18) 0.0077(15) -0.0002(14) 0.0000(14)
C6 0.0252(18) 0.0269(19) 0.0320(18) 0.0031(15) -0.0030(14) 0.0021(15)
C7 0.040(2) 0.031(2) 0.039(2) -0.0036(17) 0.0017(17) 0.0059(17)
C8 0.046(2) 0.051(3) 0.035(2) -0.0124(19) 0.0090(18) 0.005(2)
C9 0.040(2) 0.053(3) 0.0283(18) 0.0001(18) 0.0087(16) -0.0014(19)
C10 0.0210(17) 0.0266(18) 0.0259(16) 0.0035(14) -0.0027(13) -0.0007(14)
C11 0.0178(16) 0.0262(18) 0.0243(16) 0.0045(14) 0.0009(13) -0.0001(13)
C12 0.0313(19) 0.0227(18) 0.0383(19) 0.0036(15) 0.0051(15) -0.0030(15)
C13 0.0220(17) 0.0206(17) 0.0302(17) 0.0045(14) 0.0056(13) -0.0011(14)
C14 0.0196(16) 0.0228(17) 0.0199(14) 0.0006(13) 0.0030(12) 0.0020(13)
C15 0.037(2) 0.0240(19) 0.046(2) -0.0011(16) 0.0194(17) 0.0008(16)
C16 0.044(2) 0.038(2) 0.056(2) 0.000(2) 0.032(2) -0.0009(19)
C17 0.037(2) 0.056(3) 0.0321(19) 0.0012(19) 0.0132(16) 0.018(2)
C18 0.037(2) 0.043(2) 0.0351(19) -0.0145(17) 0.0034(16) 0.0143(18)
C19 0.0267(19) 0.034(2) 0.0373(19) -0.0121(16) 0.0034(15) 0.0002(16)
C20 0.0217(16) 0.0206(16) 0.0218(14) 0.0035(13) 0.0069(12) -0.0026(13)
C21 0.0281(18) 0.0224(18) 0.0317(17) 0.0004(15) 0.0030(14) -0.0016(14)
C22 0.0296(19) 0.0278(19) 0.0377(19) 0.0012(16) 0.0029(15) 0.0061(16)
C23 0.0224(17) 0.043(2) 0.0252(16) 0.0023(16) 0.0034(13) -0.0029(16)
C24 0.0262(18) 0.035(2) 0.0317(18) -0.0060(16) 0.0067(14) -0.0111(16)
C25 0.0279(18) 0.0247(18) 0.0306(17) -0.0016(14) 0.0073(14) 0.0000(14)
C26 0.0229(15) 0.0198(16) 0.0217(14) -0.0017(13) 0.0082(12) 0.0009(14)
C27 0.0304(18) 0.0222(17) 0.0276(16) -0.0065(14) 0.0073(14) -0.0036(15)
C28 0.0344(19) 0.0203(17) 0.0282(16) -0.0083(14) 0.0110(14) -0.0018(15)
C29 0.0201(15) 0.0255(17) 0.0308(16) -0.0102(15) 0.0070(13) -0.0024(14)
C30 0.0248(18) 0.031(2) 0.042(2) -0.0077(16) 0.0095(15) -0.0031(15)
C31 0.028(2) 0.043(2) 0.062(3) -0.003(2) 0.0096(19) 0.0073(18)
C32 0.032(2) 0.056(3) 0.076(3) -0.020(2) 0.026(2) 0.006(2)
C33 0.041(2) 0.057(3) 0.050(2) -0.017(2) 0.0254(19) -0.011(2)
C34 0.032(2) 0.037(2) 0.0346(18) -0.0099(16) 0.0117(15) -0.0049(17)
C35 0.031(2) 0.037(2) 0.045(2) 0.0050(18) 0.0059(17) 0.0027(17)
C38 0.046(2) 0.048(2) 0.0299(18) 0.0008(18) 0.0150(17) -0.004(2)
C41 0.0187(16) 0.0185(16) 0.0296(16) -0.0055(13) 0.0113(13) 0.0018(13)
C42 0.0302(18) 0.0235(17) 0.0266(16) -0.0053(14) 0.0089(14) 0.0097(14)
C43 0.0266(19) 0.0338(19) 0.0305(17) -0.0061(16) 0.0000(14) 0.0130(16)
C44 0.0186(17) 0.035(2) 0.057(2) -0.0111(18) 0.0101(16) 0.0019(15)
C45 0.0278(19) 0.031(2) 0.051(2) 0.0016(17) 0.0162(17) 0.0042(16)
C46 0.0282(18) 0.0212(16) 0.0278(16) -0.0013(14) 0.0099(14) 0.0035(14)
C47 0.038(2) 0.037(2) 0.0297(17) 0.0045(16) 0.0153(15) 0.0126(17)
C50 0.033(2) 0.030(2) 0.0301(18) 0.0085(15) 0.0096(15) 0.0033(16)
C51 0.105(4) 0.044(3) 0.032(2) 0.0041(19) 0.015(2) 0.025(3)
C52 0.079(3) 0.039(2) 0.044(2) 0.003(2) 0.006(2) 0.018(2)
C53 0.050(3) 0.067(3) 0.074(3) -0.009(3) 0.010(3) 0.005(3)
C54 0.127(6) 0.109(6) 0.234(10) -0.068(6) 0.141(7) -0.049(5)
C55 0.144(6) 0.065(4) 0.064(3) 0.011(3) 0.000(4) -0.049(4)
C56 0.044(3) 0.053(3) 0.092(4) -0.011(3) 0.003(3) 0.003(2)
C57 0.064(4) 0.148(7) 0.067(3) -0.001(4) 0.032(3) -0.015(4)
C58 0.048(3) 0.069(3) 0.078(3) -0.008(3) 0.001(3) 0.009(3)
C59 0.036(2) 0.066(3) 0.057(3) 0.007(2) 0.007(2) 0.004(2)
C60 0.084(4) 0.067(4) 0.097(5) 0.000(3) 0.008(4) 0.007(3)
C62 0.067(4) 0.066(4) 0.099(4) 0.013(3) -0.005(3) -0.011(3)
C63 0.082(4) 0.069(4) 0.068(3) 0.008(3) 0.025(3) -0.004(3)
C64 0.177(8) 0.082(5) 0.101(5) -0.020(4) 0.058(6) -0.024(5)
C65 0.121(7) 0.162(8) 0.101(5) -0.048(6) 0.026(5) -0.079(6)
N1 0.0298(16) 0.0239(16) 0.0319(15) 0.0042(13) 0.0066(12) 0.0014(13)
N2 0.0313(17) 0.0364(18) 0.0261(14) 0.0032(13) 0.0046(12) -0.0037(14)
N3 0.0201(14) 0.0185(13) 0.0254(13) -0.0051(11) 0.0060(11) -0.0013(11)
N4 0.0229(14) 0.0171(14) 0.0242(13) -0.0015(11) 0.0074(11) 0.0006(11)
P1 0.0205(4) 0.0160(4) 0.0229(4) -0.0005(3) 0.0055(3) -0.0019(3)
O1 0.0402(17) 0.0487(19) 0.082(2) -0.0098(16) 0.0207(16) -0.0129(14)
O2 0.073(3) 0.101(3) 0.099(3) 0.043(3) 0.005(2) -0.015(2)
O3 0.053(2) 0.136(4) 0.096(3) 0.023(3) 0.001(2) 0.001(3)
Au1 0.01891(6) 0.01681(6) 0.02319(6) -0.00309(5) 0.00583(4) -0.00040(5)

loop_
_atom_type_symbol
_atom_type_description
_atom_type_scat_dispersion_real
_atom_type_scat_dispersion_imag
_atom_type_scat_source
C C 0.0033 0.0016 'International Tables Vol C Tables 4.2.6.8 and 6.1.1.4'
H H 0.0000 0.0000 'International Tables Vol C Tables 4.2.6.8 and 6.1.1.4'
N N 0.0061 0.0033 'International Tables Vol C Tables 4.2.6.8 and 6.1.1.4'
P P 0.1023 0.0942 'International Tables Vol C Tables 4.2.6.8 and 6.1.1.4'
Au Au -2.0133 8.8022 'International Tables Vol C Tables 4.2.6.8 and 6.1.1.4'
O O 0.0106 0.0060 'International Tables Vol C Tables 4.2.6.8 and 6.1.1.4'

loop_
_geom_angle_atom_site_label_1
_geom_angle_atom_site_label_2
_geom_angle_atom_site_label_3
_geom_angle
N1 C1 C2 124.5(3)
C3 C2 C1 120.4(3)
C2 C3 C4 117.8(3)
C3 C4 C5 132.9(3)
C3 C4 C11 116.9(3)
C5 C4 C11 110.1(3)
C6 C5 C4 106.8(3)
C6 C5 C12 127.4(3)
C4 C5 C12 125.2(3)
C7 C6 C5 134.0(3)
C7 C6 C10 116.5(3)
C5 C6 C10 109.5(3)
C8 C7 C6 118.5(4)
C7 C8 C9 120.6(4)
N2 C9 C8 123.6(4)
N2 C10 C11 128.2(3)
N2 C10 C6 124.5(3)
C11 C10 C6 107.3(3)
N1 C11 C10 128.7(3)
N1 C11 C4 125.0(3)
C10 C11 C4 106.3(3)
C5 C12 C13 111.0(3)
C12 C13 P1 115.8(2)
C15 C14 C19 118.4(3)
C15 C14 P1 118.3(2)
C19 C14 P1 123.3(3)
C16 C15 C14 120.7(3)
C15 C16 C17 120.1(4)
C18 C17 C16 119.9(3)
C17 C18 C19 120.2(3)
C14 C19 C18 120.8(3)
C25 C20 C21 118.4(3)
C25 C20 P1 122.6(2)
C21 C20 P1 118.8(2)
C22 C21 C20 121.0(3)
C21 C22 C23 120.0(3)
C24 C23 C22 119.6(3)
C23 C24 C25 120.9(3)
C24 C25 C20 120.0(3)
N3 C26 N4 105.3(3)
N3 C26 Au1 128.4(2)
N4 C26 Au1 126.3(2)
C28 C27 N3 106.7(3)
C27 C28 N4 107.0(3)
C30 C29 C34 123.5(3)
C30 C29 N3 118.7(3)
C34 C29 N3 117.8(3)
C31 C30 C29 117.0(3)
C31 C30 C35 120.3(3)
C29 C30 C35 122.6(3)
C32 C31 C30 120.9(4)
C33 C32 C31 121.1(4)
C32 C33 C34 120.9(4)
C33 C34 C29 116.5(4)
C33 C34 C38 121.4(3)
C29 C34 C38 122.1(3)
C36A C35 C37A 111.4(6)
C36A C35 C30 116.1(6)
C37A C35 C30 114.0(5)
C36A C35 C36 13.7(7)
C37A C35 C36 125.1(7)
C30 C35 C36 106.9(6)
C36A C35 C37 97.9(6)
C37A C35 C37 22.3(5)
C30 C35 C37 107.8(4)
C36 C35 C37 111.1(7)
C39A C38 C40 121.9(6)
C39A C38 C34 114.1(5)
C40 C38 C34 114.4(5)
C39A C38 C40A 112.1(7)
C40 C38 C40A 22.1(5)
C34 C38 C40A 107.0(6)
C39A C38 C39 19.7(6)
C40 C38 C39 109.9(5)
C34 C38 C39 111.8(5)
C40A C38 C39 95.6(6)
C46 C41 C42 122.9(3)
C46 C41 N4 118.8(3)
C42 C41 N4 118.1(3)
C43 C42 C41 116.8(3)
C43 C42 C47 121.5(3)
C41 C42 C47 121.7(3)
C44 C43 C42 121.3(3)
C45 C44 C43 120.6(3)
C44 C45 C46 120.6(3)
C45 C46 C41 117.7(3)
C45 C46 C50 120.1(3)
C41 C46 C50 122.2(3)
C48A C47 C49 121.1(6)
C48A C47 C49A 109.3(6)
C49 C47 C49A 16.1(5)
C48A C47 C42 115.8(5)
C49 C47 C42 111.8(4)
C49A C47 C42 112.7(5)
C48A C47 C48 23.0(4)
C49 C47 C48 110.0(5)
C49A C47 C48 95.1(5)
C42 C47 C48 107.7(4)
C52 C50 C51 110.3(3)
C52 C50 C46 111.5(3)
C51 C50 C46 111.2(3)
O1 C53 C54 107.1(4)
C53 C54 C55 106.2(5)
C56 C55 C54 103.2(5)
O1 C56 C55 105.3(4)
O2 C57 C58 105.3(4)
C59 C58 C57 101.3(4)
C60 C59 C58 104.8(4)
O2 C60 C59 107.5(5)
O3 C62 C63 107.8(5)
C64 C63 C62 101.5(5)
C63 C64 C65 104.0(6)
O3 C65 C64 107.3(5)
C1 N1 C11 115.3(3)
C9 N2 C10 116.3(3)
C26 N3 C27 110.5(3)
C26 N3 C29 122.8(3)
C27 N3 C29 126.4(3)
C26 N4 C28 110.5(3)
C26 N4 C41 121.1(3)
C28 N4 C41 128.4(3)
C20 P1 C14 110.30(14)
C20 P1 C13 103.32(14)
C14 P1 C13 105.99(15)
C20 P1 Au1 109.42(11)
C14 P1 Au1 111.31(11)
C13 P1 Au1 116.15(11)
C56 O1 C53 108.4(4)
C60 O2 C57 104.0(4)
C62 O3 C65 106.6(5)
C26 Au1 P1 176.30(9)

loop_
_geom_bond_atom_site_label_1
_geom_bond_atom_site_label_2
_geom_bond_distance
C1 N1 1.328(4)
C1 C2 1.407(5)
C2 C3 1.379(5)
C3 C4 1.405(5)
C4 C5 1.415(5)
C4 C11 1.445(4)
C5 C6 1.414(5)
C5 C12 1.505(5)
C6 C7 1.412(5)
C6 C10 1.445(5)
C7 C8 1.370(5)
C8 C9 1.412(6)
C9 N2 1.329(5)
C10 N2 1.354(4)
C10 C11 1.437(5)
C11 N1 1.349(4)
C12 C13 1.531(4)
C13 P1 1.820(3)
C14 C15 1.390(5)
C14 C19 1.391(4)
C14 P1 1.816(3)
C15 C16 1.387(5)
C16 C17 1.386(5)
C17 C18 1.370(6)
C18 C19 1.390(5)
C20 C25 1.397(4)
C20 C21 1.400(4)
C20 P1 1.807(3)
C21 C22 1.378(5)
C22 C23 1.384(5)
C23 C24 1.381(5)
C24 C25 1.383(5)
C26 N3 1.346(4)
C26 N4 1.348(4)
C26 Au1 2.029(3)
C27 C28 1.338(5)
C27 N3 1.388(4)
C28 N4 1.385(4)
C29 C30 1.398(5)
C29 C34 1.403(5)
C29 N3 1.443(4)
C30 C31 1.392(5)
C30 C35 1.512(5)
C31 C32 1.378(6)
C32 C33 1.374(6)
C33 C34 1.402(5)
C34 C38 1.515(5)
C35 C36A 1.510(12)
C35 C37A 1.509(10)
C35 C36 1.542(13)
C35 C37 1.588(10)
C38 C39A 1.465(12)
C38 C40 1.504(9)
C38 C40A 1.554(12)
C38 C39 1.590(11)
C41 C46 1.391(4)
C41 C42 1.410(4)
C41 N4 1.442(4)
C42 C43 1.383(5)
C42 C47 1.525(5)
C43 C44 1.382(5)
C44 C45 1.379(5)
C45 C46 1.388(5)
C46 C50 1.528(4)
C47 C48A 1.466(10)
C47 C49 1.515(9)
C47 C49A 1.522(11)
C47 C48 1.637(8)
C50 C52 1.516(5)
C50 C51 1.517(5)
C53 O1 1.404(5)
C53 C54 1.457(8)
C54 C55 1.476(9)
C55 C56 1.473(8)
C56 O1 1.401(5)
C57 O2 1.400(7)
C57 C58 1.509(7)
C58 C59 1.508(6)
C59 C60 1.482(7)
C60 O2 1.402(7)
C62 O3 1.375(6)
C62 C63 1.479(7)
C63 C64 1.464(8)
C64 C65 1.520(10)
C65 O3 1.410(8)
P1 Au1 2.2828(8)
